data_1574770
loop_
_publ_author_name
'Tsemeugne, Joseph'
'Djossu, Didier Forest Kouganou'
'Schollmeyer, Dieter'
'Mkounga, Pierre'

_publ_section_title
;
 2-Amino-6-nitro-1,3-benzothiazol-3-ium
 3-carboxy-4-hydroxybenzene-1-sulfonate
;
_journal_coeditor_code HB4518
_journal_issue 5
_journal_name_full IUCrData
_journal_page_first x250478
_journal_paper_doi 10.1107/S241431462500478X
_journal_volume 10
_journal_year 2025
_chemical_formula_iupac 'C7 H6 N3 O2 S +, C7 H5 O6 S -'
_chemical_formula_moiety 'C7 H6 N3 O2 S +, C7 H5 O6 S -'
_chemical_formula_sum 'C14 H11 N3 O8 S2'
_chemical_formula_weight 413.38
_chemical_name_systematic
;
2-Amino-6-nitro-1,3-benzothiazol-3-ium 3-carboxy-4-hydroxybenzene-1-sulfonate
;
_space_group_crystal_system monoclinic
_space_group_IT_number 14
_space_group_name_Hall '-P 2yn'
_space_group_name_H-M_alt 'P 1 21/n 1'
_atom_sites_solution_hydrogens mixed
_atom_sites_solution_primary dual
_audit_creation_method SHELXL-2019/3
_cell_angle_alpha 90
_cell_angle_beta 96.081(3)
_cell_angle_gamma 90
_cell_formula_units_Z 4
_cell_length_a 7.8421(3)
_cell_length_b 12.3037(5)
_cell_length_c 16.0821(6)
_cell_measurement_reflns_used 7727
_cell_measurement_temperature 120(2)
_cell_measurement_theta_max 28.36
_cell_measurement_theta_min 2.78
_cell_volume 1542.98(10)
_computing_cell_refinement
;
X-Area Recipe 2.0.2 (Stoe & Cie, 2020)
;
_computing_data_collection
;
X-Area WinXpose 2.0.28 (Stoe & Cie, 2020)
;
_computing_data_reduction
;
X-Area Integrate 2.5.18.0 (Stoe & Cie, 2020)
;
_computing_molecular_graphics
;
Platon (Spek, 2009)
;
_computing_structure_refinement
;
<i>SHELXL2019/2</i> (Sheldrick, 2015b)
;
_computing_structure_solution
;
<i>SHELXT2014</i> (Sheldrick, 2015a)
;
_diffrn_ambient_temperature 120(2)
_diffrn_detector_area_resol_mean 6.67
_diffrn_measured_fraction_theta_full 0.994
_diffrn_measured_fraction_theta_max 0.983
_diffrn_measurement_device_type 'Stoe IPDS 2T'
_diffrn_measurement_method 'rotation method, \w scans'
_diffrn_radiation_type MoK\a
_diffrn_radiation_wavelength 0.71073
_diffrn_reflns_av_R_equivalents 0.0357
_diffrn_reflns_av_unetI/netI 0.0405
_diffrn_reflns_limit_h_max 10
_diffrn_reflns_limit_h_min -10
_diffrn_reflns_limit_k_max 14
_diffrn_reflns_limit_k_min -16
_diffrn_reflns_limit_l_max 19
_diffrn_reflns_limit_l_min -21
_diffrn_reflns_number 7249
_diffrn_reflns_theta_full 25.242
_diffrn_reflns_theta_max 27.949
_diffrn_reflns_theta_min 2.782
_diffrn_source 'sealed X-ray tube, 12x0.4mm long-fine focus'
_exptl_absorpt_coefficient_mu 0.402
_exptl_absorpt_correction_T_max 0.9772
_exptl_absorpt_correction_T_min 0.9524
_exptl_absorpt_correction_type integration
_exptl_absorpt_process_details
;
(X-RED; Stoe & Cie, 2020)
;
_exptl_crystal_colour yellow
_exptl_crystal_density_diffrn 1.779
_exptl_crystal_description block
_exptl_crystal_F_000 848
_exptl_crystal_size_max 0.150
_exptl_crystal_size_mid 0.080
_exptl_crystal_size_min 0.050
_refine_diff_density_max 0.518
_refine_diff_density_min -0.542
_refine_ls_extinction_method none
_refine_ls_goodness_of_fit_ref 1.155
_refine_ls_hydrogen_treatment mixed
_refine_ls_matrix_type full
_refine_ls_number_parameters 259
_refine_ls_number_reflns 3652
_refine_ls_number_restraints 0
_refine_ls_restrained_S_all 1.155
_refine_ls_R_factor_all 0.0841
_refine_ls_R_factor_gt 0.0602
_refine_ls_shift/su_max 0.000
_refine_ls_shift/su_mean 0.000
_refine_ls_structure_factor_coef Fsqd
_refine_ls_weighting_details 'w=1/[\s^2^(Fo^2^)+(0.0372P)^2^+5.2258P] where P=(Fo^2^+2Fc^2^)/3'
_refine_ls_weighting_scheme calc
_refine_ls_wR_factor_gt 0.1298
_refine_ls_wR_factor_ref 0.1467
_reflns_number_gt 2894
_reflns_number_total 3652
_reflns_threshold_expression 'I > 2\s(I)'
_cod_data_source_file hb4518.cif
_cod_data_source_block I
_cod_original_sg_symbol_H-M 'P 21/n'
_cod_database_code 1574770
_shelx_space_group_comment
;
The symmetry employed for this shelxl refinement is uniquely defined
by the following loop, which should always be used as a source of
symmetry information in preference to the above space-group names.
They are only intended as comments.
;
_shelx_estimated_absorpt_t_min 0.942
_shelx_estimated_absorpt_t_max 0.980

loop_
_space_group_symop_operation_xyz
'x, y, z'
'-x+1/2, y+1/2, -z+1/2'
'-x, -y, -z'
'x-1/2, -y-1/2, z-1/2'

loop_
_atom_site_type_symbol
_atom_site_label
_atom_site_fract_x
_atom_site_fract_y
_atom_site_fract_z
_atom_site_U_iso_or_equiv
_atom_site_adp_type
_atom_site_calc_flag
_atom_site_occupancy
_atom_site_disorder_assembly
_atom_site_disorder_group
C C1 0.6518(4) 0.0838(3) 0.2698(2) 0.0158(6) Uani d 1 . .
C C2 0.6533(4) -0.0250(3) 0.2968(2) 0.0192(7) Uani d 1 . .
C C3 0.7293(4) -0.0523(3) 0.3765(2) 0.0195(7) Uani d 1 . .
H H3 0.731183 -0.125786 0.394662 0.023 Uiso calc 1 . .
C C4 0.8015(4) 0.0278(3) 0.4288(2) 0.0182(7) Uani d 1 . .
H H4 0.849399 0.009402 0.483748 0.022 Uiso calc 1 . .
C C5 0.8050(4) 0.1353(3) 0.4021(2) 0.0159(6) Uani d 1 . .
C C6 0.7324(4) 0.1627(3) 0.3226(2) 0.0166(6) Uani d 1 . .
H H6 0.737463 0.235728 0.303905 0.020 Uiso calc 1 . .
C C7 0.5593(4) 0.1147(3) 0.1885(2) 0.0178(6) Uani d 1 . .
O O8 0.5814(3) -0.1059(2) 0.24785(17) 0.0249(6) Uani d 1 . .
H H8 0.544(6) -0.083(4) 0.202(3) 0.037 Uiso d 1 . .
S S9 0.89932(10) 0.23678(7) 0.46895(5) 0.01698(19) Uani d 1 . .
O O10 1.0829(3) 0.2334(2) 0.46593(17) 0.0284(6) Uani d 1 . .
O O11 0.8229(3) 0.3393(2) 0.44040(16) 0.0271(6) Uani d 1 . .
O O12 0.8540(3) 0.2077(2) 0.55230(15) 0.0253(6) Uani d 1 . .
O O13 0.4885(3) 0.0483(2) 0.13908(15) 0.0218(5) Uani d 1 . .
O O14 0.5567(3) 0.2203(2) 0.17555(15) 0.0225(5) Uani d 1 . .
H H144 0.494(6) 0.238(4) 0.129(3) 0.034 Uiso d 1 . .
C C15 0.3114(4) 0.5144(3) 0.1841(2) 0.0215(7) Uani d 1 . .
H H15 0.266975 0.475166 0.135708 0.026 Uiso calc 1 . .
C C16 0.2677(4) 0.6222(3) 0.1932(2) 0.0201(7) Uani d 1 . .
C C17 0.3252(4) 0.6844(3) 0.2627(2) 0.0197(7) Uani d 1 . .
H H17 0.293611 0.758544 0.267279 0.024 Uiso calc 1 . .
C C18 0.4311(4) 0.6325(3) 0.3250(2) 0.0186(7) Uani d 1 . .
C C19 0.4790(4) 0.5237(3) 0.3160(2) 0.0178(6) Uani d 1 . .
C C20 0.4201(4) 0.4638(3) 0.2456(2) 0.0206(7) Uani d 1 . .
H H20 0.453567 0.390245 0.239810 0.025 Uiso calc 1 . .
S S21 0.52666(11) 0.68751(7) 0.41888(6) 0.0212(2) Uani d 1 . .
C C22 0.6366(4) 0.5670(3) 0.4408(2) 0.0178(6) Uani d 1 . .
N N23 0.5936(4) 0.4905(2) 0.38293(18) 0.0174(6) Uani d 1 . .
H H23 0.639(5) 0.431(4) 0.389(3) 0.026 Uiso d 1 . .
N N24 0.1552(4) 0.6738(2) 0.12574(18) 0.0210(6) Uani d 1 . .
N N25 0.7462(4) 0.5524(3) 0.50724(19) 0.0223(6) Uani d 1 . .
H H25A 0.793(6) 0.487(4) 0.515(3) 0.033 Uiso d 1 . .
H H25B 0.779(6) 0.612(4) 0.537(3) 0.033 Uiso d 1 . .
O O26 0.1226(3) 0.7708(2) 0.13176(16) 0.0264(6) Uani d 1 . .
O O27 0.0987(3) 0.6171(2) 0.06582(16) 0.0267(6) Uani d 1 . .

loop_
_atom_site_aniso_label
_atom_site_aniso_U_11
_atom_site_aniso_U_22
_atom_site_aniso_U_33
_atom_site_aniso_U_12
_atom_site_aniso_U_13
_atom_site_aniso_U_23
C1 0.0164(14) 0.0157(15) 0.0157(14) -0.0001(12) 0.0034(11) -0.0020(12)
C2 0.0161(15) 0.0190(17) 0.0228(16) -0.0018(12) 0.0035(12) -0.0061(13)
C3 0.0197(16) 0.0137(15) 0.0252(17) -0.0016(12) 0.0027(13) 0.0022(13)
C4 0.0187(15) 0.0192(17) 0.0165(15) 0.0022(12) 0.0007(12) -0.0002(12)
C5 0.0168(15) 0.0133(15) 0.0177(15) -0.0004(11) 0.0020(12) -0.0020(12)
C6 0.0169(15) 0.0131(15) 0.0202(15) -0.0008(12) 0.0036(12) -0.0001(12)
C7 0.0162(15) 0.0206(17) 0.0171(15) 0.0012(12) 0.0044(12) -0.0009(13)
O8 0.0319(14) 0.0145(12) 0.0270(13) -0.0026(10) -0.0033(11) -0.0019(10)
S9 0.0175(4) 0.0133(4) 0.0195(4) 0.0008(3) -0.0009(3) -0.0015(3)
O10 0.0186(12) 0.0311(15) 0.0353(14) -0.0030(11) 0.0022(10) -0.0080(12)
O11 0.0351(14) 0.0142(12) 0.0294(14) 0.0026(10) -0.0090(11) -0.0037(10)
O12 0.0298(14) 0.0267(14) 0.0189(12) -0.0043(11) 0.0009(10) -0.0006(10)
O13 0.0251(13) 0.0188(12) 0.0207(12) -0.0002(10) -0.0009(10) -0.0058(10)
O14 0.0307(13) 0.0174(12) 0.0177(11) -0.0008(10) -0.0052(10) 0.0026(9)
C15 0.0224(17) 0.0212(18) 0.0214(16) -0.0033(13) 0.0048(13) -0.0024(13)
C16 0.0167(15) 0.0218(17) 0.0222(16) -0.0003(13) 0.0036(12) 0.0093(13)
C17 0.0185(15) 0.0155(16) 0.0255(17) 0.0000(12) 0.0047(13) 0.0027(13)
C18 0.0159(15) 0.0151(16) 0.0251(17) -0.0012(12) 0.0042(12) 0.0007(13)
C19 0.0159(15) 0.0172(16) 0.0211(16) -0.0006(12) 0.0055(12) 0.0032(12)
C20 0.0219(16) 0.0163(16) 0.0244(17) -0.0028(13) 0.0065(13) 0.0008(13)
S21 0.0220(4) 0.0147(4) 0.0261(4) 0.0025(3) -0.0006(3) -0.0024(3)
C22 0.0168(15) 0.0143(16) 0.0234(16) -0.0008(12) 0.0072(12) 0.0021(13)
N23 0.0167(13) 0.0122(13) 0.0234(14) 0.0018(10) 0.0028(11) -0.0002(11)
N24 0.0197(14) 0.0214(15) 0.0226(14) -0.0009(11) 0.0049(11) 0.0023(12)
N25 0.0228(15) 0.0196(15) 0.0240(15) 0.0018(12) -0.0002(12) -0.0015(12)
O26 0.0306(14) 0.0211(13) 0.0277(13) 0.0056(11) 0.0037(11) 0.0016(10)
O27 0.0275(13) 0.0300(15) 0.0225(12) -0.0020(11) 0.0020(10) -0.0013(11)

loop_
_atom_type_symbol
_atom_type_description
_atom_type_scat_dispersion_real
_atom_type_scat_dispersion_imag
_atom_type_scat_source
C C 0.0033 0.0016 'International Tables Vol C Tables 4.2.6.8 and 6.1.1.4'
H H 0.0000 0.0000 'International Tables Vol C Tables 4.2.6.8 and 6.1.1.4'
N N 0.0061 0.0033 'International Tables Vol C Tables 4.2.6.8 and 6.1.1.4'
O O 0.0106 0.0060 'International Tables Vol C Tables 4.2.6.8 and 6.1.1.4'
S S 0.1246 0.1234 'International Tables Vol C Tables 4.2.6.8 and 6.1.1.4'

loop_
_geom_angle_atom_site_label_1
_geom_angle_atom_site_label_2
_geom_angle_atom_site_label_3
_geom_angle_site_symmetry_1
_geom_angle_site_symmetry_3
_geom_angle
_geom_angle_publ_flag
C6 C1 C2 . . 119.0(3) ?
C6 C1 C7 . . 120.5(3) ?
C2 C1 C7 . . 120.4(3) ?
O8 C2 C3 . . 117.9(3) ?
O8 C2 C1 . . 122.0(3) ?
C3 C2 C1 . . 120.0(3) ?
C4 C3 C2 . . 119.8(3) ?
C4 C3 H3 . . 120.1 ?
C2 C3 H3 . . 120.1 ?
C3 C4 C5 . . 120.7(3) ?
C3 C4 H4 . . 119.6 ?
C5 C4 H4 . . 119.6 ?
C6 C5 C4 . . 119.8(3) ?
C6 C5 S9 . . 119.8(3) ?
C4 C5 S9 . . 120.4(2) ?
C5 C6 C1 . . 120.5(3) ?
C5 C6 H6 . . 119.7 ?
C1 C6 H6 . . 119.7 ?
O13 C7 O14 . . 123.7(3) ?
O13 C7 C1 . . 123.1(3) ?
O14 C7 C1 . . 113.1(3) ?
C2 O8 H8 . . 111(4) ?
O10 S9 O11 . . 113.18(17) ?
O10 S9 O12 . . 111.24(16) ?
O11 S9 O12 . . 111.68(16) ?
O10 S9 C5 . . 108.34(16) ?
O11 S9 C5 . . 106.91(15) ?
O12 S9 C5 . . 105.01(15) ?
C7 O14 H144 . . 112(3) ?
C16 C15 C20 . . 119.8(3) ?
C16 C15 H15 . . 120.1 ?
C20 C15 H15 . . 120.1 ?
C15 C16 C17 . . 123.5(3) ?
C15 C16 N24 . . 118.2(3) ?
C17 C16 N24 . . 118.3(3) ?
C18 C17 C16 . . 116.5(3) ?
C18 C17 H17 . . 121.8 ?
C16 C17 H17 . . 121.8 ?
C17 C18 C19 . . 120.7(3) ?
C17 C18 S21 . . 127.9(3) ?
C19 C18 S21 . . 111.3(3) ?
N23 C19 C20 . . 127.4(3) ?
N23 C19 C18 . . 111.1(3) ?
C20 C19 C18 . . 121.4(3) ?
C15 C20 C19 . . 118.1(3) ?
C15 C20 H20 . . 120.9 ?
C19 C20 H20 . . 120.9 ?
C22 S21 C18 . . 90.16(16) ?
N25 C22 N23 . . 124.3(3) ?
N25 C22 S21 . . 123.5(3) ?
N23 C22 S21 . . 112.2(3) ?
C22 N23 C19 . . 115.1(3) ?
C22 N23 H23 . . 118(3) ?
C19 N23 H23 . . 127(3) ?
O26 N24 O27 . . 123.4(3) ?
O26 N24 C16 . . 118.4(3) ?
O27 N24 C16 . . 118.1(3) ?
C22 N25 H25A . . 118(3) ?
C22 N25 H25B . . 116(3) ?
H25A N25 H25B . . 125(4) ?

loop_
_geom_bond_atom_site_label_1
_geom_bond_atom_site_label_2
_geom_bond_site_symmetry_2
_geom_bond_distance
_geom_bond_publ_flag
C1 C6 . 1.397(4) ?
C1 C2 . 1.407(5) ?
C1 C7 . 1.477(4) ?
C2 O8 . 1.354(4) ?
C2 C3 . 1.396(5) ?
C3 C4 . 1.377(5) ?
C3 H3 . 0.9500 ?
C4 C5 . 1.393(5) ?
C4 H4 . 0.9500 ?
C5 C6 . 1.384(4) ?
C5 S9 . 1.759(3) ?
C6 H6 . 0.9500 ?
C7 O13 . 1.230(4) ?
C7 O14 . 1.316(4) ?
O8 H8 . 0.81(5) ?
S9 O10 . 1.446(3) ?
S9 O11 . 1.450(3) ?
S9 O12 . 1.467(3) ?
O14 H144 . 0.87(5) ?
C15 C16 . 1.382(5) ?
C15 C20 . 1.384(5) ?
C15 H15 . 0.9500 ?
C16 C17 . 1.389(5) ?
C16 N24 . 1.468(4) ?
C17 C18 . 1.388(5) ?
C17 H17 . 0.9500 ?
C18 C19 . 1.402(5) ?
C18 S21 . 1.748(4) ?
C19 N23 . 1.388(4) ?
C19 C20 . 1.389(5) ?
C20 H20 . 0.9500 ?
S21 C22 . 1.732(3) ?
C22 N25 . 1.312(5) ?
C22 N23 . 1.341(4) ?
N23 H23 . 0.82(5) ?
N24 O26 . 1.226(4) ?
N24 O27 . 1.233(4) ?
N25 H25A . 0.89(5) ?
N25 H25B . 0.90(5) ?

loop_
_geom_hbond_atom_site_label_D
_geom_hbond_atom_site_label_H
_geom_hbond_atom_site_label_A
_geom_hbond_site_symmetry_A
_geom_hbond_distance_DH
_geom_hbond_distance_HA
_geom_hbond_distance_DA
_geom_hbond_angle_DHA
_geom_hbond_publ_flag
O8 H8 O13 . 0.81(5) 1.94(5) 2.631(4) 143(5) yes
O14 H144 O12 4_565 0.87(5) 1.70(5) 2.564(3) 168(5) yes
N23 H23 O11 . 0.82(5) 1.95(5) 2.682(4) 150(4) yes
N25 H25A O11 . 0.89(5) 2.20(5) 2.920(4) 138(4) yes
N25 H25A O13 4_666 0.89(5) 2.42(5) 2.964(4) 119(4) yes
N25 H25B O10 3_766 0.90(5) 2.19(5) 2.967(4) 144(4) yes
N25 H25B O26 4_676 0.90(5) 2.51(5) 3.177(4) 132(4) yes
C3 H3 S21 1_545 0.95 2.85 3.670(4) 145 yes
C6 H6 O8 2_655 0.95 2.60 3.446(4) 149 yes
C20 H20 O14 . 0.95 2.50 3.413(4) 160 yes

loop_
_geom_torsion_atom_site_label_1
_geom_torsion_atom_site_label_2
_geom_torsion_atom_site_label_3
_geom_torsion_atom_site_label_4
_geom_torsion_site_symmetry_1
_geom_torsion_site_symmetry_2
_geom_torsion_site_symmetry_3
_geom_torsion_site_symmetry_4
_geom_torsion
_geom_torsion_publ_flag
C6 C1 C2 O8 . . . . -178.3(3) ?
C7 C1 C2 O8 . . . . 4.6(5) ?
C6 C1 C2 C3 . . . . 2.3(5) ?
C7 C1 C2 C3 . . . . -174.9(3) ?
O8 C2 C3 C4 . . . . -179.0(3) ?
C1 C2 C3 C4 . . . . 0.5(5) ?
C2 C3 C4 C5 . . . . -2.3(5) ?
C3 C4 C5 C6 . . . . 1.2(5) ?
C3 C4 C5 S9 . . . . -179.4(3) ?
C4 C5 C6 C1 . . . . 1.6(5) ?
S9 C5 C6 C1 . . . . -177.8(2) ?
C2 C1 C6 C5 . . . . -3.3(5) ?
C7 C1 C6 C5 . . . . 173.9(3) ?
C6 C1 C7 O13 . . . . 178.8(3) ?
C2 C1 C7 O13 . . . . -4.1(5) ?
C6 C1 C7 O14 . . . . -3.0(4) ?
C2 C1 C7 O14 . . . . 174.2(3) ?
C6 C5 S9 O10 . . . . -99.3(3) ?
C4 C5 S9 O10 . . . . 81.3(3) ?
C6 C5 S9 O11 . . . . 23.0(3) ?
C4 C5 S9 O11 . . . . -156.4(3) ?
C6 C5 S9 O12 . . . . 141.7(3) ?
C4 C5 S9 O12 . . . . -37.6(3) ?
C20 C15 C16 C17 . . . . -1.1(5) ?
C20 C15 C16 N24 . . . . 178.6(3) ?
C15 C16 C17 C18 . . . . -0.3(5) ?
N24 C16 C17 C18 . . . . 180.0(3) ?
C16 C17 C18 C19 . . . . 1.4(5) ?
C16 C17 C18 S21 . . . . 179.1(3) ?
C17 C18 C19 N23 . . . . 176.1(3) ?
S21 C18 C19 N23 . . . . -1.9(3) ?
C17 C18 C19 C20 . . . . -1.2(5) ?
S21 C18 C19 C20 . . . . -179.2(3) ?
C16 C15 C20 C19 . . . . 1.4(5) ?
N23 C19 C20 C15 . . . . -177.1(3) ?
C18 C19 C20 C15 . . . . -0.3(5) ?
C17 C18 S21 C22 . . . . -174.8(3) ?
C19 C18 S21 C22 . . . . 3.1(3) ?
C18 S21 C22 N25 . . . . 177.7(3) ?
C18 S21 C22 N23 . . . . -3.6(3) ?
N25 C22 N23 C19 . . . . -178.1(3) ?
S21 C22 N23 C19 . . . . 3.3(4) ?
C20 C19 N23 C22 . . . . 176.2(3) ?
C18 C19 N23 C22 . . . . -0.9(4) ?
C15 C16 N24 O26 . . . . -176.6(3) ?
C17 C16 N24 O26 . . . . 3.1(4) ?
C15 C16 N24 O27 . . . . 3.3(4) ?
C17 C16 N24 O27 . . . . -177.0(3) ?
